data_7051139
loop_
_publ_author_name
'Douce, Laurent'
'Charbonni\`ere, Lo\"ic'
'Cesario, Mich\`ele'
'Ziessel, Raymond'

_publ_section_title
;
 Phosphine oxide functionalised with two bipyridine subunits: a novel
 ligand for the engineering of sterically hindered complexes
;
_journal_issue 8
_journal_name_full 'New Journal of Chemistry'
_journal_page_first 1024
_journal_paper_doi 10.1039/b102520c
_journal_volume 25
_journal_year 2001
_chemical_formula_moiety 'C30 H27 Cu N4 O P, B F4'
_chemical_formula_sum 'C30 H27 B Cu F4 N4 O P'
_chemical_formula_weight 640.88
_chemical_name_systematic
; 
? 
;
_space_group_IT_number 2
_symmetry_cell_setting triclinic
_symmetry_space_group_name_Hall '-P 1'
_symmetry_space_group_name_H-M 'P -1'
_atom_sites_solution_hydrogens geom
_atom_sites_solution_primary direct
_atom_sites_solution_secondary difmap
_audit_creation_method SHELXL
_cell_angle_alpha 114.78(2)
_cell_angle_beta 80.67(3)
_cell_angle_gamma 98.49(3)
_cell_formula_units_Z 2
_cell_length_a 7.430(3)
_cell_length_b 14.002(5)
_cell_length_c 15.206(6)
_cell_measurement_temperature 293(2)
_cell_volume 1411.7(10)
_computing_cell_refinement
;
DENZO  (Otwinovski & Minor,1997) COLLECT (Hooft,1998)
;
_computing_data_collection 'Nonius Kappa-CCD Software'
_computing_data_reduction 'HKL package   (Otwinovski & Minor,1997)'
_computing_molecular_graphics 'R3M (Riche,1983), ORTEP (Johson,1965)'
_computing_publication_material 'SHELXL-93  (Sheldrick,1993)'
_computing_structure_refinement 'SHELXL-93 (Sheldrick, 1993)'
_computing_structure_solution 'SHELXS-86 (Sheldrick, 1990)'
_diffrn_ambient_temperature 293(2)
_diffrn_measurement_device 'Nonius kappaCCD diffractometer'
_diffrn_measurement_method 'phi scans '
_diffrn_radiation_monochromator graphite
_diffrn_radiation_source 'fine-focus sealed tube'
_diffrn_radiation_type MoK\a
_diffrn_radiation_wavelength 0.71070
_diffrn_reflns_av_R_equivalents 0.0000
_diffrn_reflns_av_sigmaI/netI 0.0840
_diffrn_reflns_limit_h_max 9
_diffrn_reflns_limit_h_min -9
_diffrn_reflns_limit_k_max 14
_diffrn_reflns_limit_k_min -13
_diffrn_reflns_limit_l_max 19
_diffrn_reflns_limit_l_min 0
_diffrn_reflns_number 18102
_diffrn_reflns_theta_max 26.73
_diffrn_reflns_theta_min 1.61
_exptl_absorpt_coefficient_mu 0.889
_exptl_absorpt_correction_type none
_exptl_crystal_colour brown
_exptl_crystal_density_diffrn 1.508
_exptl_crystal_density_meas ?
_exptl_crystal_description prism
_exptl_crystal_F_000 656
_exptl_crystal_size_max 0.25
_exptl_crystal_size_mid 0.15
_exptl_crystal_size_min 0.12
_refine_diff_density_max 0.597
_refine_diff_density_min -0.452
_refine_diff_density_rms 0.087
_refine_ls_extinction_method none
_refine_ls_goodness_of_fit_all 1.033
_refine_ls_goodness_of_fit_ref 1.112
_refine_ls_hydrogen_treatment constr
_refine_ls_matrix_type full
_refine_ls_number_parameters 398
_refine_ls_number_reflns 4975
_refine_ls_number_restraints 20
_refine_ls_restrained_S_all 1.033
_refine_ls_restrained_S_obs 1.110
_refine_ls_R_factor_all 0.1109
_refine_ls_R_factor_gt 0.0683
_refine_ls_shift/esd_mean 0.002
_refine_ls_shift/su_max -0.047
_refine_ls_structure_factor_coef Fsqd
_refine_ls_weighting_details 'w=1/[\s^2^(Fo^2^)+(0.1126P)^2^+0.2676P] where P=(Fo^2^+2Fc^2^)/3'
_refine_ls_weighting_scheme calc
_refine_ls_wR_factor_all 0.1953
_refine_ls_wR_factor_ref 0.1668
_reflns_number_gt 3244
_reflns_number_total 4975
_reflns_threshold_expression >2sigma(I)
_cod_data_source_file b102520c.txt
_cod_data_source_block Copper(I)_complex
_cod_depositor_comments
;
The following automatic conversions were performed:

'_refine_ls_weighting_scheme' value 'calc
w=1/[\s^2^(Fo^2^)+(0.1126P)^2^+0.2676P] where P=(Fo^2^+2Fc^2^)/3' was
changed to 'calc'. New tag '_refine_ls_weighting_details' was
created. The value of the new tag was set to
'w=1/[\s^2^(Fo^2^)+(0.1126P)^2^+0.2676P] where P=(Fo^2^+2Fc^2^)/3'.

Automatic conversion script
Id: cif_fix_values 3143 2015-03-26 13:38:13Z robertas 
;
_cod_original_cell_volume 1411.7(9)
_cod_original_sg_symbol_H-M P-1
_cod_database_code 7051139

loop_
_symmetry_equiv_pos_as_xyz
'x, y, z'
'-x, -y, -z'

loop_
_atom_site_aniso_label
_atom_site_aniso_U_11
_atom_site_aniso_U_22
_atom_site_aniso_U_33
_atom_site_aniso_U_23
_atom_site_aniso_U_13
_atom_site_aniso_U_12
Cu 0.0620(4) 0.0630(4) 0.0567(4) 0.0251(3) -0.0014(3) 0.0091(3)
P 0.0655(8) 0.0518(8) 0.0720(8) 0.0229(6) -0.0137(6) 0.0033(6)
O 0.088(3) 0.066(2) 0.079(2) 0.018(2) -0.009(2) 0.016(2)
N1A 0.053(2) 0.047(2) 0.061(2) 0.022(2) -0.005(2) -0.002(2)
C2A 0.053(3) 0.051(3) 0.069(3) 0.021(2) -0.006(2) -0.007(2)
C3A 0.052(3) 0.059(3) 0.085(4) 0.019(3) 0.007(2) -0.002(2)
C4A 0.069(4) 0.074(4) 0.077(4) 0.027(3) 0.014(3) -0.007(3)
C5A 0.079(4) 0.066(3) 0.065(3) 0.028(2) 0.001(3) -0.005(3)
C6A 0.066(3) 0.048(3) 0.059(3) 0.023(2) -0.007(2) -0.010(2)
C7A 0.050(3) 0.062(3) 0.078(3) 0.024(2) -0.013(2) 0.002(2)
N1B 0.059(2) 0.046(2) 0.066(2) 0.018(2) -0.015(2) -0.001(2)
C2B 0.061(3) 0.052(3) 0.077(3) 0.020(2) -0.022(3) -0.001(2)
C3B 0.083(4) 0.084(4) 0.109(5) 0.043(3) -0.033(4) 0.011(3)
C4B 0.109(5) 0.098(5) 0.096(4) 0.055(4) -0.027(4) 0.014(4)
C5B 0.100(4) 0.069(3) 0.079(4) 0.041(3) -0.017(3) -0.009(3)
C6B 0.069(3) 0.046(3) 0.060(3) 0.020(2) -0.014(2) -0.008(2)
C7B 0.060(3) 0.077(3) 0.091(4) 0.023(3) -0.017(3) 0.011(3)
N1C 0.046(2) 0.071(3) 0.061(2) 0.029(2) -0.004(2) 0.002(2)
C2C 0.051(3) 0.071(4) 0.083(3) 0.042(3) -0.016(2) -0.008(2)
C3C 0.058(3) 0.096(4) 0.109(5) 0.065(4) -0.012(3) -0.013(3)
C4C 0.065(4) 0.145(7) 0.118(5) 0.093(5) 0.005(4) 0.007(4)
C5C 0.071(4) 0.131(6) 0.080(4) 0.058(4) 0.003(3) 0.012(3)
C6C 0.045(3) 0.094(4) 0.064(3) 0.038(3) -0.004(2) 0.005(2)
C7C 0.065(3) 0.056(3) 0.079(3) 0.030(2) -0.021(3) -0.011(2)
N1D 0.052(2) 0.069(3) 0.057(2) 0.017(2) -0.015(2) 0.009(2)
C2D 0.060(3) 0.064(4) 0.084(4) 0.012(3) -0.032(3) 0.006(2)
C3D 0.085(4) 0.079(4) 0.091(4) -0.006(3) -0.031(4) 0.021(3)
C4D 0.090(5) 0.122(6) 0.074(4) -0.010(4) -0.019(4) 0.043(4)
C5D 0.069(4) 0.121(5) 0.066(3) 0.020(3) -0.011(3) 0.029(3)
C6D 0.053(3) 0.088(4) 0.054(3) 0.019(3) -0.012(2) 0.015(2)
C7D 0.081(4) 0.064(3) 0.123(5) 0.032(3) -0.023(4) -0.004(3)
C8 0.059(3) 0.070(3) 0.087(4) 0.039(3) -0.016(3) 0.000(2)
C9 0.089(4) 0.077(4) 0.121(5) 0.057(4) -0.002(4) 0.013(3)
C10 0.129(7) 0.122(7) 0.181(9) 0.111(7) 0.004(6) 0.028(5)
C11 0.094(5) 0.184(9) 0.120(6) 0.105(6) -0.001(5) 0.022(5)
C12 0.100(5) 0.136(6) 0.097(5) 0.058(4) -0.020(4) 0.014(4)
C13 0.093(4) 0.085(4) 0.088(4) 0.043(3) -0.025(3) 0.002(3)
B 0.090(5) 0.095(5) 0.085(5) 0.047(4) 0.007(4) 0.022(4)
F1 0.169(5) 0.147(5) 0.094(3) 0.077(3) 0.043(3) 0.037(4)
F2 0.069(4) 0.251(8) 0.133(5) 0.113(5) 0.012(4) 0.030(4)
F3 0.095(3) 0.172(5) 0.106(4) 0.068(3) -0.025(3) -0.012(3)
F4 0.244(9) 0.087(4) 0.204(8) 0.037(4) -0.085(7) 0.019(4)

loop_
_atom_site_label
_atom_site_type_symbol
_atom_site_fract_x
_atom_site_fract_y
_atom_site_fract_z
_atom_site_U_iso_or_equiv
_atom_site_thermal_displace_type
_atom_site_occupancy
_atom_site_calc_flag
_atom_site_refinement_flags
_atom_site_disorder_group
Cu Cu 0.06058(8) 0.19474(4) 0.29745(4) 0.0605(3) Uani 1 d . .
P P -0.1512(2) 0.46229(9) 0.35533(9) 0.0633(4) Uani 1 d . .
O O -0.2182(5) 0.5474(3) 0.4488(3) 0.0806(10) Uani 1 d . .
N1A N -0.1347(5) 0.2479(3) 0.4105(3) 0.0546(9) Uani 1 d . .
C2A C -0.2749(6) 0.3028(3) 0.4176(3) 0.0600(11) Uani 1 d . .
C3A C -0.4060(7) 0.3313(4) 0.4984(4) 0.0712(14) Uani 1 d . .
H3A H -0.5019(7) 0.3692(4) 0.5024(4) 0.085 Uiso 1 calc R .
C4A C -0.3897(8) 0.3019(4) 0.5719(4) 0.079(2) Uani 1 d . .
H4A H -0.4784(8) 0.3172(4) 0.6255(4) 0.094 Uiso 1 calc R .
C5A C -0.2442(8) 0.2503(4) 0.5668(4) 0.0720(14) Uani 1 d . .
H5A H -0.2306(8) 0.2329(4) 0.6179(4) 0.086 Uiso 1 calc R .
C6A C -0.1174(7) 0.2241(3) 0.4855(3) 0.0587(11) Uani 1 d . .
C7A C -0.2779(6) 0.3339(4) 0.3351(4) 0.0642(12) Uani 1 d . .
H7A1 H -0.4038(6) 0.3368(4) 0.3274(4) 0.077 Uiso 1 calc R .
H7A2 H -0.2246(6) 0.2808(4) 0.2753(4) 0.077 Uiso 1 calc R .
N1B N 0.1614(5) 0.1541(3) 0.3932(3) 0.0583(9) Uani 1 d . .
C2B C 0.3114(7) 0.1031(4) 0.3780(4) 0.0646(12) Uani 1 d . .
C3B C 0.3486(9) 0.0699(5) 0.4462(5) 0.087(2) Uani 1 d . .
H3B H 0.4525(9) 0.0346(5) 0.4345(5) 0.105 Uiso 1 calc R .
C4B C 0.2351(10) 0.0879(5) 0.5307(5) 0.093(2) Uani 1 d . .
H4B H 0.2617(10) 0.0666(5) 0.5770(5) 0.112 Uiso 1 calc R .
C5B C 0.0823(9) 0.1380(4) 0.5454(4) 0.080(2) Uani 1 d . .
H5B H 0.0027(9) 0.1506(4) 0.6022(4) 0.096 Uiso 1 calc R .
C6B C 0.0446(7) 0.1703(3) 0.4763(3) 0.0594(12) Uani 1 d . .
C7B C 0.4334(7) 0.0862(4) 0.2858(4) 0.0780(15) Uani 1 d . .
H7B1 H 0.3989(29) 0.0184(11) 0.2365(8) 0.094 Uiso 1 calc R .
H7B2 H 0.5580(9) 0.0887(25) 0.2967(7) 0.094 Uiso 1 calc R .
H7B3 H 0.4220(33) 0.1404(15) 0.2646(13) 0.094 Uiso 1 calc R .
N1C N 0.1706(5) 0.2828(3) 0.2215(3) 0.0591(9) Uani 1 d . .
C2C C 0.1846(6) 0.3887(4) 0.2525(4) 0.0648(12) Uani 1 d . .
C3C C 0.2727(7) 0.4402(5) 0.1949(5) 0.082(2) Uani 1 d . .
H6C H 0.2839(7) 0.5135(5) 0.2185(5) 0.098 Uiso 1 calc R .
C4C C 0.3427(8) 0.3795(7) 0.1020(5) 0.098(2) Uani 1 d . .
H4C H 0.4042(8) 0.4119(7) 0.0620(5) 0.117 Uiso 1 calc R .
C5C C 0.3233(8) 0.2723(6) 0.0676(4) 0.090(2) Uani 1 d . .
H5C H 0.3681(8) 0.2314(6) 0.0038(4) 0.108 Uiso 1 calc R .
C6C C 0.2357(6) 0.2244(4) 0.1287(3) 0.0663(13) Uani 1 d . .
C7C C 0.0897(7) 0.4485(4) 0.3521(4) 0.0659(13) Uani 1 d . .
H7C1 H 0.1532(7) 0.5184(4) 0.3795(4) 0.079 Uiso 1 calc R .
H7C2 H 0.1001(7) 0.4128(4) 0.3935(4) 0.079 Uiso 1 calc R .
N1D N 0.0913(5) 0.0760(3) 0.1609(3) 0.0608(10) Uani 1 d . .
C2D C 0.0511(7) -0.0275(4) 0.1375(4) 0.0721(14) Uani 1 d . .
C3D C 0.1238(9) -0.1012(5) 0.0498(5) 0.095(2) Uani 1 d . .
H3D H 0.0944(9) -0.1729(5) 0.0343(5) 0.114 Uiso 1 calc R .
C4D C 0.2385(10) -0.0688(6) -0.0141(5) 0.107(2) Uani 1 d . .
H4D H 0.2893(10) -0.1182(6) -0.0726(5) 0.129 Uiso 1 calc R .
C5D C 0.2786(8) 0.0382(6) 0.0090(4) 0.089(2) Uani 1 d . .
H5D H 0.3552(8) 0.0617(6) -0.0340(4) 0.107 Uiso 1 calc R .
C6D C 0.2028(7) 0.1095(4) 0.0972(3) 0.0669(13) Uani 1 d . .
C7D C -0.0739(8) -0.0600(4) 0.2105(5) 0.091(2) Uani 1 d . .
H7D1 H -0.0084(16) -0.0975(25) 0.2335(20) 0.109 Uiso 1 calc R .
H7D2 H -0.1767(26) -0.1049(24) 0.1800(9) 0.109 Uiso 1 calc R .
H7D3 H -0.1166(41) 0.0018(5) 0.2643(14) 0.109 Uiso 1 calc R .
C8 C -0.1705(7) 0.4854(4) 0.2494(4) 0.0694(13) Uani 1 d . .
C9 C -0.1785(8) 0.5881(5) 0.2632(5) 0.091(2) Uani 1 d . .
H9 H -0.1749(8) 0.6423(5) 0.3250(5) 0.109 Uiso 1 calc R .
C10 C -0.1922(11) 0.6099(7) 0.1837(8) 0.128(3) Uani 1 d . .
H10 H -0.2004(11) 0.6791(7) 0.1924(8) 0.153 Uiso 1 calc R .
C11 C -0.1936(10) 0.5301(9) 0.0922(7) 0.118(3) Uani 1 d . .
H11 H -0.1979(10) 0.5454(9) 0.0387(7) 0.142 Uiso 1 calc R .
C12 C -0.1886(9) 0.4283(7) 0.0799(5) 0.106(2) Uani 1 d . .
H12 H -0.1934(9) 0.3740(7) 0.0182(5) 0.127 Uiso 1 calc R .
C13 C -0.1766(8) 0.4057(5) 0.1569(4) 0.085(2) Uani 1 d . .
H13 H -0.1724(8) 0.3360(5) 0.1476(4) 0.102 Uiso 1 calc R .
B B 0.3890(11) 0.7777(6) 0.1964(5) 0.087(2) Uani 1 d D .
F1 F 0.4396(10) 0.8269(5) 0.1334(4) 0.131(2) Uani 0.80 d PD 1
F2 F 0.2151(8) 0.8011(7) 0.2379(5) 0.140(3) Uani 0.80 d PD 1
F3 F 0.5050(7) 0.8176(5) 0.2668(4) 0.121(2) Uani 0.80 d PD 1
F4 F 0.3928(12) 0.6730(5) 0.1466(7) 0.178(3) Uani 0.80 d PD 1
F1' F 0.3284(47) 0.7586(28) 0.1107(19) 0.174(12) Uiso 0.20 d PD 2
F2' F 0.5573(39) 0.8018(31) 0.1769(32) 0.207(14) Uiso 0.20 d PD 2
F3' F 0.3834(39) 0.6860(19) 0.2091(19) 0.125(9) Uiso 0.20 d PD 2
F4' F 0.2760(32) 0.8367(17) 0.2672(16) 0.094(7) Uiso 0.20 d PD 2

loop_
_atom_type_symbol
_atom_type_description
_atom_type_scat_dispersion_real
_atom_type_scat_dispersion_imag
_atom_type_scat_source
C C 0.0033 0.0016 'International Tables Vol C Tables 4.2.6.8 and 6.1.1.4'
N N 0.0061 0.0033 'International Tables Vol C Tables 4.2.6.8 and 6.1.1.4'
O O 0.0106 0.0060 'International Tables Vol C Tables 4.2.6.8 and 6.1.1.4'
H H 0.0000 0.0000 'International Tables Vol C Tables 4.2.6.8 and 6.1.1.4'
B B 0.0013 0.0007 'International Tables Vol C Tables 4.2.6.8 and 6.1.1.4'
F F 0.0171 0.0103 'International Tables Vol C Tables 4.2.6.8 and 6.1.1.4'
P P 0.1023 0.0942 'International Tables Vol C Tables 4.2.6.8 and 6.1.1.4'
Cu Cu 0.3201 1.2651 'International Tables Vol C Tables 4.2.6.8 and 6.1.1.4'

loop_
_geom_angle_atom_site_label_1
_geom_angle_atom_site_label_2
_geom_angle_atom_site_label_3
_geom_angle
_geom_angle_site_symmetry_1
_geom_angle_site_symmetry_3
_geom_angle_publ_flag
N1A Cu N1C 121.10(15) . . ?
N1A Cu N1B 81.5(2) . . ?
N1C Cu N1B 132.8(2) . . ?
N1A Cu N1D 139.2(2) . . ?
N1C Cu N1D 81.0(2) . . ?
N1B Cu N1D 109.30(15) . . ?
O P C8 113.6(2) . . ?
O P C7C 110.9(2) . . ?
C8 P C7C 106.3(2) . . ?
O P C7A 112.6(2) . . ?
C8 P C7A 105.2(2) . . ?
C7C P C7A 107.8(2) . . ?
C6A N1A C2A 118.9(4) . . ?
C6A N1A Cu 113.8(3) . . ?
C2A N1A Cu 127.3(3) . . ?
N1A C2A C3A 121.8(4) . . ?
N1A C2A C7A 116.2(4) . . ?
C3A C2A C7A 122.0(4) . . ?
C4A C3A C2A 118.1(5) . . ?
C5A C4A C3A 120.2(5) . . ?
C4A C5A C6A 119.6(5) . . ?
N1A C6A C5A 121.3(5) . . ?
N1A C6A C6B 116.4(4) . . ?
C5A C6A C6B 122.2(4) . . ?
C2A C7A P 111.9(3) . . ?
C2B N1B C6B 119.0(4) . . ?
C2B N1B Cu 127.9(3) . . ?
C6B N1B Cu 112.6(3) . . ?
N1B C2B C3B 120.6(5) . . ?
N1B C2B C7B 116.9(4) . . ?
C3B C2B C7B 122.4(5) . . ?
C4B C3B C2B 121.0(5) . . ?
C5B C4B C3B 118.4(5) . . ?
C4B C5B C6B 120.4(5) . . ?
N1B C6B C5B 120.6(5) . . ?
N1B C6B C6A 115.1(4) . . ?
C5B C6B C6A 124.3(5) . . ?
C2C N1C C6C 118.5(4) . . ?
C2C N1C Cu 128.1(3) . . ?
C6C N1C Cu 113.4(3) . . ?
N1C C2C C3C 122.6(5) . . ?
N1C C2C C7C 116.0(4) . . ?
C3C C2C C7C 121.3(5) . . ?
C4C C3C C2C 117.8(6) . . ?
C5C C4C C3C 120.7(5) . . ?
C4C C5C C6C 119.4(6) . . ?
N1C C6C C5C 120.9(5) . . ?
N1C C6C C6D 115.7(4) . . ?
C5C C6C C6D 123.3(5) . . ?
C2C C7C P 115.0(3) . . ?
C2D N1D C6D 119.8(4) . . ?
C2D N1D Cu 126.6(4) . . ?
C6D N1D Cu 111.6(3) . . ?
N1D C2D C3D 120.8(6) . . ?
N1D C2D C7D 117.5(5) . . ?
C3D C2D C7D 121.7(6) . . ?
C4D C3D C2D 120.0(6) . . ?
C3D C4D C5D 119.4(6) . . ?
C6D C5D C4D 118.8(6) . . ?
N1D C6D C5D 121.1(6) . . ?
N1D C6D C6C 115.7(4) . . ?
C5D C6D C6C 123.3(5) . . ?
C9 C8 C13 119.7(5) . . ?
C9 C8 P 117.0(5) . . ?
C13 C8 P 123.3(4) . . ?
C8 C9 C10 119.1(7) . . ?
C11 C10 C9 120.3(7) . . ?
C12 C11 C10 119.8(7) . . ?
C13 C12 C11 120.5(7) . . ?
C12 C13 C8 120.5(6) . . ?
F2' B F4' 126.8(23) . . ?
F2' B F1' 99.6(24) . . ?
F4' B F1' 108.2(19) . . ?
F4 B F3 112.1(7) . . ?
F4 B F2 109.9(8) . . ?
F3 B F2 109.5(7) . . ?
F2' B F3' 105.0(24) . . ?
F4' B F3' 105.9(17) . . ?
F1' B F3' 110.9(20) . . ?
F4 B F1 109.5(7) . . ?
F3 B F1 108.3(7) . . ?
F2 B F1 107.5(6) . . ?

loop_
_geom_bond_atom_site_label_1
_geom_bond_atom_site_label_2
_geom_bond_distance
_geom_bond_site_symmetry_2
_geom_bond_publ_flag
Cu N1A 2.013(4) . ?
Cu N1C 2.028(4) . ?
Cu N1B 2.045(4) . ?
Cu N1D 2.048(4) . ?
P O 1.487(4) . ?
P C8 1.802(5) . ?
P C7C 1.819(5) . ?
P C7A 1.828(5) . ?
N1A C6A 1.344(6) . ?
N1A C2A 1.348(6) . ?
C2A C3A 1.390(6) . ?
C2A C7A 1.494(7) . ?
C3A C4A 1.371(8) . ?
C4A C5A 1.361(8) . ?
C5A C6A 1.376(7) . ?
C6A C6B 1.470(7) . ?
N1B C2B 1.348(6) . ?
N1B C6B 1.364(6) . ?
C2B C3B 1.380(7) . ?
C2B C7B 1.489(7) . ?
C3B C4B 1.365(8) . ?
C4B C5B 1.360(8) . ?
C5B C6B 1.386(7) . ?
N1C C2C 1.348(6) . ?
N1C C6C 1.350(6) . ?
C2C C3C 1.385(7) . ?
C2C C7C 1.502(7) . ?
C3C C4C 1.369(8) . ?
C4C C5C 1.360(9) . ?
C5C C6C 1.390(8) . ?
C6C C6D 1.468(7) . ?
N1D C2D 1.338(6) . ?
N1D C6D 1.359(6) . ?
C2D C3D 1.383(7) . ?
C2D C7D 1.505(8) . ?
C3D C4D 1.364(10) . ?
C4D C5D 1.385(10) . ?
C5D C6D 1.382(7) . ?
C8 C9 1.372(8) . ?
C8 C13 1.384(8) . ?
C9 C10 1.387(10) . ?
C10 C11 1.372(11) . ?
C11 C12 1.363(11) . ?
C12 C13 1.354(9) . ?
B F2' 1.27(3) . ?
B F4' 1.31(2) . ?
B F4 1.341(9) . ?
B F1' 1.35(2) . ?
B F3 1.363(9) . ?
B F2 1.365(9) . ?
B F3' 1.37(2) . ?
B F1 1.375(8) . ?
